data_2202679
loop_
_publ_author_name
'Gilardi, Richard'
'Evans, Robin N.'
'Dave, Paritosh R.'

_publ_section_title 1,4,8,11-Tetrabenzyl-6,13-dimethylene-1,4,8,11-tetraazacyclotetradecane-2,3,9,10-tetraone
_journal_issue 8
_journal_name_full 'Acta Crystallographica Section E'
_journal_page_first o1126
_journal_page_last o1127
_journal_paper_doi 10.1107/S1600536803014843
_journal_volume 59
_journal_year 2003
_chemical_formula_iupac 'C40 H40 N4 O4'
_chemical_formula_moiety 'C40 H40 N4 O4'
_chemical_formula_sum 'C40 H40 N4 O4'
_chemical_formula_weight 640.76
_chemical_melting_point 284
_chemical_name_common none
_chemical_name_systematic
;
1,4,8,11-Tetrabenzyl-6,13-dimethylene-1,4,8,11-tetraazacyclotetradecane-
2,3,9,10-tetraone
;
_space_group_IT_number 14
_symmetry_cell_setting monoclinic
_symmetry_space_group_name_Hall '-P 2ybc'
_symmetry_space_group_name_H-M 'P 1 21/c 1'
_atom_sites_solution_hydrogens geom
_atom_sites_solution_primary direct
_atom_sites_solution_secondary difmap
_cell_angle_alpha 90.00
_cell_angle_beta 90.758(2)
_cell_angle_gamma 90.00
_cell_formula_units_Z 2
_cell_length_a 9.9969(3)
_cell_length_b 9.3366(3)
_cell_length_c 18.6720(6)
_cell_measurement_reflns_used 3915
_cell_measurement_temperature 295(2)
_cell_measurement_theta_max 60.61
_cell_measurement_theta_min 4.42
_cell_volume 1742.64(9)
_computing_cell_refinement SMART
_computing_data_collection 'SMART (Bruker, 2001)'
_computing_data_reduction 'SHELXTL (Sheldrick, 1997)'
_computing_molecular_graphics SHELXTL
_computing_publication_material SHELXTL
_computing_structure_refinement SHELXTL
_computing_structure_solution SHELXTL
_diffrn_ambient_temperature 295(2)
_diffrn_measured_fraction_theta_full 0.940
_diffrn_measured_fraction_theta_max 0.940
_diffrn_measurement_device_type 'Bruker SMART-CCD'
_diffrn_measurement_method \w
_diffrn_radiation_monochromator graphite
_diffrn_radiation_source 'fine-focus sealed tube'
_diffrn_radiation_type CuK\a
_diffrn_radiation_wavelength 1.54178
_diffrn_reflns_av_R_equivalents 0.0961
_diffrn_reflns_av_sigmaI/netI 0.0642
_diffrn_reflns_limit_h_max 11
_diffrn_reflns_limit_h_min -11
_diffrn_reflns_limit_k_max 9
_diffrn_reflns_limit_k_min -11
_diffrn_reflns_limit_l_max 20
_diffrn_reflns_limit_l_min -20
_diffrn_reflns_number 10138
_diffrn_reflns_theta_full 67.21
_diffrn_reflns_theta_max 67.21
_diffrn_reflns_theta_min 4.42
_diffrn_standards_decay_% 0.5
_diffrn_standards_number 0
_exptl_absorpt_coefficient_mu 0.635
_exptl_absorpt_correction_T_max 0.9811
_exptl_absorpt_correction_T_min 0.8965
_exptl_absorpt_correction_type integration
_exptl_absorpt_process_details '(Wuensch & Prewitt, 1965)'
_exptl_crystal_colour colorless
_exptl_crystal_density_diffrn 1.221
_exptl_crystal_density_meas ?
_exptl_crystal_density_method 'not measured'
_exptl_crystal_description 'thin plate'
_exptl_crystal_F_000 680
_exptl_crystal_size_max 0.18
_exptl_crystal_size_mid 0.16
_exptl_crystal_size_min 0.03
_refine_diff_density_max 0.145
_refine_diff_density_min -0.147
_refine_ls_extinction_coef 0.0048(7)
_refine_ls_extinction_expression Fc^*^=kFc[1+0.001xFc^2^\l^3^/sin(2\q)]^-1/4^
_refine_ls_extinction_method SHELXTL
_refine_ls_goodness_of_fit_ref 0.906
_refine_ls_hydrogen_treatment constr
_refine_ls_matrix_type full
_refine_ls_number_parameters 218
_refine_ls_number_reflns 2938
_refine_ls_number_restraints 0
_refine_ls_restrained_S_all 0.906
_refine_ls_R_factor_all 0.0744
_refine_ls_R_factor_gt 0.0483
_refine_ls_shift/su_max <0.001
_refine_ls_shift/su_mean 0.000
_refine_ls_structure_factor_coef Fsqd
_refine_ls_weighting_details 'calc w = 1/[\s^2^(Fo^2^)+(0.0773P)^2^] where P = (Fo^2^+2Fc^2^)/3'
_refine_ls_weighting_scheme calc
_refine_ls_wR_factor_gt 0.1268
_refine_ls_wR_factor_ref 0.1394
_reflns_number_gt 1764
_reflns_number_total 2938
_reflns_threshold_expression I>2\s(I)
_cod_data_source_file lh6076.cif
_cod_data_source_block I
_cod_depositor_comments
;
The following automatic conversions were performed:
'_symmetry_cell_setting' value 'Monoclinic' changed to 'monoclinic'
according to '/home/saulius/struct/CIF-dictionaries/cif_core.dic'
dictionary named 'cif_core.dic' version 2.4.1 from 2010-06-29.

Automatic conversion script
Id: cif_fix_enum 1527 2010-12-29 10:47:43Z saulius 

The following automatic conversions were performed:

'_symmetry_cell_setting' value 'Monoclinic' changed to 'monoclinic'
according to /home/saulius/struct/CIF-dictionaries/cif_core.dic
dictionary named 'cif_core.dic' version 2.4.1 from 2010-06-29.

Automatic conversion script
Id: cif_fix_values 1715 2011-07-08 13:25:40Z adriana 

The following automatic conversions were performed:

'_exptl_crystal_density_meas' value 'not measured' was changed to '?'
- the value is perceived as not measured.

Automatic conversion script
Id: cif_fix_values 3008 2015-01-20 13:52:24Z robertas 
;
_cod_original_sg_symbol_H-M 'P 21/c'
_cod_database_code 2202679
_cod_database_fobs_code 2202679

loop_
_symmetry_equiv_pos_as_xyz
'x, y, z'
'-x, y+1/2, -z+1/2'
'-x, -y, -z'
'x, -y-1/2, z-1/2'

loop_
_atom_site_label
_atom_site_fract_x
_atom_site_fract_y
_atom_site_fract_z
_atom_site_U_iso_or_equiv
_atom_site_adp_type
_atom_site_calc_flag
_atom_site_refinement_flags
_atom_site_occupancy
_atom_site_disorder_assembly
_atom_site_disorder_group
_atom_site_type_symbol
N1 0.43480(18) 0.57576(16) 0.37534(8) 0.0671(5) Uani d . 1 . . N
C1 0.4346(2) 0.4562(2) 0.32461(10) 0.0699(6) Uani d . 1 . . C
H1A 0.3605 0.3929 0.3352 0.084 Uiso calc R 1 . . H
H1B 0.5168 0.4021 0.3306 0.084 Uiso calc R 1 . . H
C11 0.4222(2) 0.50611(19) 0.24751(10) 0.0680(5) Uani d . 1 . . C
C12 0.3032(3) 0.5540(3) 0.22025(13) 0.1025(8) Uani d . 1 . . C
H12A 0.2281 0.5552 0.2491 0.123 Uiso calc R 1 . . H
C13 0.2927(3) 0.6010(4) 0.14983(16) 0.1212(10) Uani d . 1 . . C
H13A 0.2110 0.6340 0.1321 0.145 Uiso calc R 1 . . H
C14 0.4004(4) 0.5990(3) 0.10686(14) 0.1005(8) Uani d . 1 . . C
H14A 0.3930 0.6287 0.0594 0.121 Uiso calc R 1 . . H
C15 0.5189(3) 0.5533(3) 0.13369(13) 0.0946(8) Uani d . 1 . . C
H15A 0.5941 0.5538 0.1049 0.114 Uiso calc R 1 . . H
C16 0.5296(3) 0.5057(2) 0.20349(12) 0.0815(6) Uani d . 1 . . C
H16A 0.6117 0.4728 0.2208 0.098 Uiso calc R 1 . . H
C2 0.3407(2) 0.5960(2) 0.42418(12) 0.0716(6) Uani d . 1 . . C
O2 0.34354(17) 0.69188(17) 0.46907(9) 0.0979(5) Uani d . 1 . . O
C3 0.2166(2) 0.5004(2) 0.42217(11) 0.0736(6) Uani d . 1 . . C
O3 0.11917(16) 0.53828(17) 0.38595(9) 0.0941(5) Uani d . 1 . . O
N4 0.21932(17) 0.38257(19) 0.46380(8) 0.0730(5) Uani d . 1 . . N
C4 0.0989(2) 0.2916(3) 0.46770(11) 0.0853(7) Uani d . 1 . . C
H4A 0.0201 0.3504 0.4595 0.102 Uiso calc R 1 . . H
H4B 0.0931 0.2513 0.5155 0.102 Uiso calc R 1 . . H
C41 0.0996(2) 0.1717(2) 0.41389(11) 0.0740(6) Uani d . 1 . . C
C42 0.1216(3) 0.0308(3) 0.43390(16) 0.1037(8) Uani d . 1 . . C
H42A 0.1392 0.0079 0.4816 0.124 Uiso calc R 1 . . H
C43 0.1170(3) -0.0788(3) 0.3811(2) 0.1207(11) Uani d . 1 . . C
H43A 0.1307 -0.1741 0.3938 0.145 Uiso calc R 1 . . H
C44 0.0921(3) -0.0422(4) 0.3116(2) 0.1213(10) Uani d . 1 . . C
H44A 0.0895 -0.1138 0.2770 0.146 Uiso calc R 1 . . H
C45 0.0716(3) 0.0930(4) 0.29184(16) 0.1091(9) Uani d . 1 . . C
H45A 0.0546 0.1150 0.2440 0.131 Uiso calc R 1 . . H
C46 0.0755(2) 0.1994(3) 0.34209(12) 0.0867(7) Uani d . 1 . . C
H46A 0.0614 0.2935 0.3275 0.104 Uiso calc R 1 . . H
C5 0.3372(2) 0.3398(2) 0.50508(10) 0.0706(6) Uani d . 1 . . C
H5A 0.4153 0.3843 0.4843 0.085 Uiso calc R 1 . . H
H5B 0.3480 0.2369 0.5010 0.085 Uiso calc R 1 . . H
C6 0.3325(2) 0.3789(3) 0.58343(11) 0.0783(6) Uani d . 1 . . C
C6A 0.2368(3) 0.4524(4) 0.61191(15) 0.1319(12) Uani d . 1 . . C
H6AA 0.2399 0.4741 0.6605 0.172 Uiso calc R 1 . . H
H6AB 0.1651 0.4834 0.5837 0.172 Uiso calc R 1 . . H
C7 0.4506(2) 0.3262(2) 0.62656(11) 0.0818(7) Uani d . 1 . . C
H7A 0.4239 0.3133 0.6759 0.098 Uiso calc R 1 . . H
H7B 0.4779 0.2336 0.6083 0.098 Uiso calc R 1 . . H

loop_
_atom_site_aniso_label
_atom_site_aniso_U_11
_atom_site_aniso_U_22
_atom_site_aniso_U_33
_atom_site_aniso_U_12
_atom_site_aniso_U_13
_atom_site_aniso_U_23
N1 0.0690(12) 0.0625(9) 0.0696(10) -0.0066(8) -0.0103(9) 0.0018(7)
C1 0.0723(15) 0.0644(11) 0.0729(12) 0.0017(9) -0.0029(10) 0.0052(9)
C11 0.0692(15) 0.0634(11) 0.0712(12) -0.0034(10) -0.0053(11) 0.0010(9)
C12 0.0785(18) 0.149(2) 0.0801(15) 0.0167(16) -0.0056(13) 0.0159(14)
C13 0.101(2) 0.168(3) 0.0947(19) 0.027(2) -0.0203(18) 0.0248(18)
C14 0.123(3) 0.1004(18) 0.0778(15) -0.0090(16) -0.0046(17) 0.0174(12)
C15 0.101(2) 0.0948(16) 0.0887(17) -0.0179(14) 0.0166(15) 0.0054(13)
C16 0.0814(17) 0.0831(14) 0.0798(14) -0.0038(12) 0.0017(12) 0.0009(11)
C2 0.0701(15) 0.0692(12) 0.0750(13) 0.0049(10) -0.0169(11) -0.0049(10)
O2 0.1027(13) 0.0892(10) 0.1012(11) 0.0022(9) -0.0141(9) -0.0309(9)
C3 0.0681(15) 0.0809(14) 0.0715(12) 0.0074(11) -0.0078(10) -0.0152(11)
O3 0.0702(11) 0.1008(11) 0.1105(11) 0.0114(8) -0.0259(9) -0.0032(9)
N4 0.0608(11) 0.0905(12) 0.0676(10) -0.0069(9) -0.0060(8) -0.0020(9)
C4 0.0648(15) 0.1153(17) 0.0758(13) -0.0159(13) 0.0012(11) -0.0012(12)
C41 0.0538(13) 0.0864(14) 0.0817(13) -0.0106(10) -0.0036(10) 0.0083(11)
C42 0.0755(18) 0.114(2) 0.122(2) -0.0129(15) -0.0022(15) 0.0334(17)
C43 0.088(2) 0.0759(17) 0.198(4) -0.0028(14) 0.011(2) 0.006(2)
C44 0.094(2) 0.117(3) 0.153(3) -0.0125(18) 0.000(2) -0.034(2)
C45 0.106(2) 0.118(2) 0.1024(18) -0.0018(17) -0.0093(16) -0.0230(17)
C46 0.0836(17) 0.0946(15) 0.0817(15) -0.0022(12) -0.0109(12) -0.0050(12)
C5 0.0641(14) 0.0818(13) 0.0657(12) -0.0034(10) -0.0034(10) 0.0008(9)
C6 0.0681(15) 0.1042(16) 0.0625(12) -0.0161(13) -0.0021(11) -0.0026(11)
C6A 0.082(2) 0.232(4) 0.0810(16) 0.009(2) 0.0021(14) -0.045(2)
C7 0.0910(17) 0.0835(14) 0.0705(12) -0.0232(12) -0.0126(11) 0.0142(10)

loop_
_atom_type_symbol
_atom_type_description
_atom_type_scat_dispersion_real
_atom_type_scat_dispersion_imag
_atom_type_scat_source
C C 0.0181 0.0091 'International Tables Vol C Tables 4.2.6.8 and 6.1.1.4'
H H 0.0000 0.0000 'International Tables Vol C Tables 4.2.6.8 and 6.1.1.4'
N N 0.0311 0.0180 'International Tables Vol C Tables 4.2.6.8 and 6.1.1.4'
O O 0.0492 0.0322 'International Tables Vol C Tables 4.2.6.8 and 6.1.1.4'

loop_
_geom_angle_atom_site_label_1
_geom_angle_atom_site_label_2
_geom_angle_atom_site_label_3
_geom_angle_site_symmetry_1
_geom_angle_site_symmetry_3
_geom_angle
C2 N1 C1 . . 123.77(17)
C2 N1 C7 . 3_666 119.12(17)
C1 N1 C7 . 3_666 117.05(18)
N1 C1 C11 . . 112.30(15)
N1 C1 H1A . . 109.1
C11 C1 H1A . . 109.1
N1 C1 H1B . . 109.1
C11 C1 H1B . . 109.1
H1A C1 H1B . . 107.9
C16 C11 C12 . . 117.8(2)
C16 C11 C1 . . 121.20(19)
C12 C11 C1 . . 121.0(2)
C11 C12 C13 . . 120.8(3)
C11 C12 H12A . . 119.6
C13 C12 H12A . . 119.6
C14 C13 C12 . . 120.5(3)
C14 C13 H13A . . 119.8
C12 C13 H13A . . 119.8
C15 C14 C13 . . 119.1(2)
C15 C14 H14A . . 120.4
C13 C14 H14A . . 120.4
C14 C15 C16 . . 120.6(3)
C14 C15 H15A . . 119.7
C16 C15 H15A . . 119.7
C11 C16 C15 . . 121.2(2)
C11 C16 H16A . . 119.4
C15 C16 H16A . . 119.4
O2 C2 N1 . . 124.1(2)
O2 C2 C3 . . 117.0(2)
N1 C2 C3 . . 118.73(17)
O3 C3 N4 . . 124.2(2)
O3 C3 C2 . . 118.8(2)
N4 C3 C2 . . 116.89(18)
C3 N4 C5 . . 122.67(18)
C3 N4 C4 . . 119.22(18)
C5 N4 C4 . . 118.11(17)
N4 C4 C41 . . 112.57(18)
N4 C4 H4A . . 109.1
C41 C4 H4A . . 109.1
N4 C4 H4B . . 109.1
C41 C4 H4B . . 109.1
H4A C4 H4B . . 107.8
C46 C41 C42 . . 117.7(2)
C46 C41 C4 . . 120.4(2)
C42 C41 C4 . . 121.9(2)
C41 C42 C43 . . 119.6(3)
C41 C42 H42A . . 120.2
C43 C42 H42A . . 120.2
C44 C43 C42 . . 119.0(3)
C44 C43 H43A . . 120.5
C42 C43 H43A . . 120.5
C45 C44 C43 . . 121.9(3)
C45 C44 H44A . . 119.1
C43 C44 H44A . . 119.1
C44 C45 C46 . . 119.8(3)
C44 C45 H45A . . 120.1
C46 C45 H45A . . 120.1
C45 C46 C41 . . 122.2(2)
C45 C46 H46A . . 118.9
C41 C46 H46A . . 118.9
N4 C5 C6 . . 114.31(18)
N4 C5 H5A . . 108.7
C6 C5 H5A . . 108.7
N4 C5 H5B . . 108.7
C6 C5 H5B . . 108.7
H5A C5 H5B . . 107.6
C6A C6 C7 . . 122.1(2)
C6A C6 C5 . . 123.9(2)
C7 C6 C5 . . 113.9(2)
C6 C6A H6AA . . 120.0
C6 C6A H6AB . . 120.0
H6AA C6A H6AB . . 120.0
N1 C7 C6 3_666 . 113.02(16)
N1 C7 H7A 3_666 . 109.0
C6 C7 H7A . . 109.0
N1 C7 H7B 3_666 . 109.0
C6 C7 H7B . . 109.0
H7A C7 H7B . . 107.8

loop_
_geom_bond_atom_site_label_1
_geom_bond_atom_site_label_2
_geom_bond_site_symmetry_2
_geom_bond_distance
_geom_bond_publ_flag
N1 C2 . 1.332(3) ?
N1 C1 . 1.464(2) ?
N1 C7 3_666 1.467(3) ?
C1 C11 . 1.517(3) ?
C1 H1A . 0.9700 ?
C1 H1B . 0.9700 ?
C11 C16 . 1.360(3) ?
C11 C12 . 1.364(3) ?
C12 C13 . 1.389(4) ?
C12 H12A . 0.9300 ?
C13 C14 . 1.351(4) ?
C13 H13A . 0.9300 ?
C14 C15 . 1.349(4) ?
C14 H14A . 0.9300 ?
C15 C16 . 1.380(3) ?
C15 H15A . 0.9300 ?
C16 H16A . 0.9300 ?
C2 O2 . 1.227(2) ?
C2 C3 . 1.529(3) ?
C3 O3 . 1.230(2) ?
C3 N4 . 1.347(3) ?
N4 C5 . 1.455(2) ?
N4 C4 . 1.476(3) ?
C4 C41 . 1.504(3) ?
C4 H4A . 0.9700 ?
C4 H4B . 0.9700 ?
C41 C46 . 1.384(3) ?
C41 C42 . 1.384(3) ?
C42 C43 . 1.421(4) ?
C42 H42A . 0.9300 ?
C43 C44 . 1.362(4) ?
C43 H43A . 0.9300 ?
C44 C45 . 1.331(4) ?
C44 H44A . 0.9300 ?
C45 C46 . 1.367(3) ?
C45 H45A . 0.9300 ?
C46 H46A . 0.9300 ?
C5 C6 . 1.509(3) ?
C5 H5A . 0.9700 ?
C5 H5B . 0.9700 ?
C6 C6A . 1.297(4) ?
C6 C7 . 1.504(3) ?
C6A H6AA . 0.9300 ?
C6A H6AB . 0.9300 ?
C7 N1 3_666 1.467(3) ?
C7 H7A . 0.9700 ?
C7 H7B . 0.9700 ?

loop_
_geom_hbond_atom_site_label_D
_geom_hbond_atom_site_label_H
_geom_hbond_atom_site_label_A
_geom_hbond_site_symmetry_A
_geom_hbond_distance_DH
_geom_hbond_distance_HA
_geom_hbond_distance_DA
_geom_hbond_angle_DHA
C14 H14A O2 4_575 0.93 2.42 3.274(3) 152

loop_
_geom_torsion_atom_site_label_1
_geom_torsion_atom_site_label_2
_geom_torsion_atom_site_label_3
_geom_torsion_atom_site_label_4
_geom_torsion_site_symmetry_1
_geom_torsion_site_symmetry_2
_geom_torsion_site_symmetry_4
_geom_torsion
C6 C7 N1 C2 3_666 3_666 . 93.3(2)
C7 N1 C2 C3 3_666 . . 175.43(17)
N1 C2 C3 N4 . . . 93.9(2)
C2 C3 N4 C5 . . . -4.6(3)
C3 N4 C5 C6 . . . 100.4(2)
N4 C5 C6 C7 . . . 176.35(17)
C5 C6 C7 N1 . . 3_666 85.5(2)
O2 C2 C3 O3 . . . 86.9(2)
